data_4075073
loop_
_publ_author_name
'Xue, Peng'
'Zhu, Jun'
'Liu, Sheng Hua'
'Huang, Xin'
'Ng, Weng Sang'
'Sung, Herman H. Y.'
'Williams, Ian D.'
'Lin, Zhenyang'
'Jia, Guochen'

_publ_section_title
;
 Reactions of [Cp*Ru(H2O)(NBD)]+with Dihydrogen, Silanes, Olefins,
 Alkynes, and Allenes
;
_journal_issue 9
_journal_name_full Organometallics
_journal_page_first 2344
_journal_paper_doi 10.1021/om0600285
_journal_volume 25
_journal_year 2006
_chemical_formula_sum 'C51.25 H54 B O0.25 Ru'
_chemical_formula_weight 785.82
_chemical_name_systematic
; 
 ? 
;
_space_group_IT_number 2
_symmetry_cell_setting triclinic
_symmetry_space_group_name_Hall '-P 1'
_symmetry_space_group_name_H-M 'P -1'
_atom_sites_solution_hydrogens geom
_atom_sites_solution_primary direct
_atom_sites_solution_secondary difmap
_audit_creation_method SHELXL-97
_cell_angle_alpha 99.6840(10)
_cell_angle_beta 103.7620(10)
_cell_angle_gamma 109.4750(10)
_cell_formula_units_Z 2
_cell_length_a 11.4214(8)
_cell_length_b 12.2316(8)
_cell_length_c 16.3587(11)
_cell_measurement_reflns_used 7410
_cell_measurement_temperature 100(2)
_cell_measurement_theta_max 28.30
_cell_measurement_theta_min 2.42
_cell_volume 2014.8(2)
_computing_structure_refinement 'SHELXL-97 (Sheldrick, 1997)'
_computing_structure_solution 'SHELXS-97 (Sheldrick, 1990)'
_diffrn_ambient_temperature 100(2)
_diffrn_measured_fraction_theta_full 0.977
_diffrn_measured_fraction_theta_max 0.977
_diffrn_radiation_monochromator graphite
_diffrn_radiation_source 'fine-focus sealed tube'
_diffrn_radiation_type MoK\a
_diffrn_radiation_wavelength 0.71073
_diffrn_reflns_av_R_equivalents 0.0174
_diffrn_reflns_av_sigmaI/netI 0.0332
_diffrn_reflns_limit_h_max 14
_diffrn_reflns_limit_h_min -12
_diffrn_reflns_limit_k_max 15
_diffrn_reflns_limit_k_min -14
_diffrn_reflns_limit_l_max 20
_diffrn_reflns_limit_l_min -20
_diffrn_reflns_number 12961
_diffrn_reflns_theta_full 26.00
_diffrn_reflns_theta_max 26.00
_diffrn_reflns_theta_min 1.33
_exptl_absorpt_coefficient_mu 0.425
_exptl_absorpt_correction_T_max 1.00
_exptl_absorpt_correction_T_min 0.90
_exptl_absorpt_correction_type multi-scan
_exptl_absorpt_process_details SADABS
_exptl_crystal_colour colorless
_exptl_crystal_density_diffrn 1.295
_exptl_crystal_density_method 'not measured'
_exptl_crystal_description bar
_exptl_crystal_F_000 825
_exptl_crystal_size_max 0.40
_exptl_crystal_size_mid 0.15
_exptl_crystal_size_min 0.10
_refine_diff_density_max 0.527
_refine_diff_density_min -0.323
_refine_diff_density_rms 0.062
_refine_ls_extinction_method none
_refine_ls_goodness_of_fit_ref 1.073
_refine_ls_hydrogen_treatment constr
_refine_ls_matrix_type full
_refine_ls_number_parameters 486
_refine_ls_number_reflns 7732
_refine_ls_number_restraints 1
_refine_ls_restrained_S_all 1.074
_refine_ls_R_factor_all 0.0347
_refine_ls_R_factor_gt 0.0285
_refine_ls_shift/su_max 0.002
_refine_ls_shift/su_mean 0.000
_refine_ls_structure_factor_coef Fsqd
_refine_ls_weighting_details 'calc w=1/[\s^2^(Fo^2^)+(0.0394P)^2^+0.4237P] where P=(Fo^2^+2Fc^2^)/3'
_refine_ls_weighting_scheme calc
_refine_ls_wR_factor_gt 0.0707
_refine_ls_wR_factor_ref 0.0725
_reflns_number_gt 6880
_reflns_number_total 7732
_reflns_threshold_expression >2sigma(I)
_cod_data_source_file om0600285si20060110_080127.cif
_cod_data_source_block peng20
_cod_depositor_comments
;
The following automatic conversions were performed:

'_symmetry_cell_setting' value 'Triclinic' changed to 'triclinic'
according to /home/saulius/struct/CIF-dictionaries/cif_core.dic
dictionary named 'cif_core.dic' version 2.4.1 from 2010-06-29.

Automatic conversion script
Id: cif_fix_values 1715 2011-07-08 13:25:40Z adriana 
;
_cod_original_sg_symbol_H-M P-1
_cod_database_code 4075073

loop_
_symmetry_equiv_pos_as_xyz
'x, y, z'
'-x, -y, -z'

loop_
_atom_site_label
_atom_site_type_symbol
_atom_site_fract_x
_atom_site_fract_y
_atom_site_fract_z
_atom_site_U_iso_or_equiv
_atom_site_adp_type
_atom_site_occupancy
_atom_site_symmetry_multiplicity
_atom_site_calc_flag
_atom_site_refinement_flags
Ru1 Ru 0.492930(14) 0.790884(12) 0.281478(9) 0.01505(6) Uani 1 1 d .
B1 B 0.2926(2) 0.62109(19) 0.78169(14) 0.0191(4) Uani 1 1 d .
C1 C 0.63778(19) 0.93700(16) 0.25453(12) 0.0189(4) Uani 1 1 d .
C2 C 0.53904(19) 0.97537(16) 0.27286(12) 0.0188(4) Uani 1 1 d .
C3 C 0.41710(19) 0.89938(17) 0.20787(12) 0.0199(4) Uani 1 1 d .
C4 C 0.4392(2) 0.81277(17) 0.14989(12) 0.0205(4) Uani 1 1 d .
C5 C 0.5753(2) 0.83586(16) 0.17881(12) 0.0197(4) Uani 1 1 d .
C6 C 0.7816(2) 0.99788(19) 0.30006(14) 0.0265(4) Uani 1 1 d .
H6A H 0.8200 1.0604 0.2728 0.040 Uiso 1 1 calc R
H6B H 0.8216 0.9385 0.2955 0.040 Uiso 1 1 calc R
H6C H 0.7977 1.0347 0.3618 0.040 Uiso 1 1 calc R
C7 C 0.5598(2) 1.08085(17) 0.34399(13) 0.0242(4) Uani 1 1 d .
H7A H 0.5795 1.1533 0.3230 0.036 Uiso 1 1 calc R
H7B H 0.6332 1.0925 0.3946 0.036 Uiso 1 1 calc R
H7C H 0.4804 1.0659 0.3610 0.036 Uiso 1 1 calc R
C8 C 0.2899(2) 0.9141(2) 0.19776(15) 0.0299(5) Uani 1 1 d .
H8A H 0.2831 0.9688 0.1611 0.045 Uiso 1 1 calc R
H8B H 0.2861 0.9476 0.2554 0.045 Uiso 1 1 calc R
H8C H 0.2173 0.8355 0.1701 0.045 Uiso 1 1 calc R
C9 C 0.3392(2) 0.71899(19) 0.07038(13) 0.0303(5) Uani 1 1 d .
H9A H 0.3347 0.7526 0.0199 0.045 Uiso 1 1 calc R
H9B H 0.2535 0.6931 0.0796 0.045 Uiso 1 1 calc R
H9C H 0.3638 0.6497 0.0594 0.045 Uiso 1 1 calc R
C10 C 0.6434(2) 0.77072(19) 0.13457(14) 0.0302(5) Uani 1 1 d .
H10A H 0.6709 0.8098 0.0908 0.045 Uiso 1 1 calc R
H10B H 0.5834 0.6868 0.1058 0.045 Uiso 1 1 calc R
H10C H 0.7204 0.7731 0.1781 0.045 Uiso 1 1 calc R
C11 C 0.59443(18) 0.75511(16) 0.40331(12) 0.0176(4) Uani 1 1 d .
C12 C 0.49087(19) 0.78706(17) 0.41631(12) 0.0198(4) Uani 1 1 d .
H12A H 0.5080 0.8512 0.4651 0.024 Uiso 1 1 calc R
C13 C 0.36293(19) 0.72516(17) 0.35802(13) 0.0212(4) Uani 1 1 d .
H13A H 0.2952 0.7493 0.3675 0.025 Uiso 1 1 calc R
C14 C 0.33278(19) 0.62783(17) 0.28563(13) 0.0214(4) Uani 1 1 d .
C15 C 0.43690(19) 0.59693(16) 0.27181(12) 0.0195(4) Uani 1 1 d .
H15A H 0.4195 0.5325 0.2232 0.023 Uiso 1 1 calc R
C16 C 0.56543(19) 0.66015(16) 0.32884(12) 0.0185(4) Uani 1 1 d .
H16A H 0.6340 0.6391 0.3174 0.022 Uiso 1 1 calc R
C17 C 0.1952(2) 0.55931(19) 0.22550(15) 0.0310(5) Uani 1 1 d .
H17A H 0.1512 0.4918 0.2469 0.047 Uiso 1 1 calc R
H17B H 0.1966 0.5284 0.1666 0.047 Uiso 1 1 calc R
H17C H 0.1477 0.6129 0.2237 0.047 Uiso 1 1 calc R
C21 C 0.73205(19) 0.81005(16) 0.46727(12) 0.0189(4) Uani 1 1 d .
H21A H 0.7961 0.8377 0.4353 0.023 Uiso 1 1 calc R
C22 C 0.75997(19) 0.71413(17) 0.51068(12) 0.0196(4) Uani 1 1 d .
H22A H 0.7783 0.6526 0.4731 0.023 Uiso 1 1 calc R
C23 C 0.65293(19) 0.66306(17) 0.55043(13) 0.0212(4) Uani 1 1 d .
H23A H 0.5626 0.6048 0.5143 0.025 Uiso 1 1 calc R
C24 C 0.6790(2) 0.76642(19) 0.62737(13) 0.0259(4) Uani 1 1 d .
H24A H 0.6069 0.7813 0.6458 0.031 Uiso 1 1 calc R
C25 C 0.7989(2) 0.86817(18) 0.62564(13) 0.0248(4) Uani 1 1 d .
H25A H 0.8488 0.9324 0.6820 0.030 Uiso 1 1 calc R
C26 C 0.76139(19) 0.91226(17) 0.54703(13) 0.0221(4) Uani 1 1 d .
C27 C 0.7602(2) 1.01980(18) 0.54797(14) 0.0308(5) Uani 1 1 d .
H27A H 0.7366 1.0405 0.4941 0.037 Uiso 1 1 d R
H27B H 0.7830 1.0772 0.6029 0.037 Uiso 1 1 d R
C28 C 0.8702(2) 0.78810(18) 0.59747(13) 0.0229(4) Uani 1 1 d .
H28A H 0.9589 0.8309 0.5930 0.027 Uiso 1 1 calc R
C29 C 0.8612(2) 0.70301(19) 0.65613(13) 0.0274(5) Uani 1 1 d .
H29A H 0.8858 0.6356 0.6353 0.033 Uiso 1 1 calc R
H29B H 0.9143 0.7455 0.7179 0.033 Uiso 1 1 calc R
C30 C 0.7166(2) 0.66261(19) 0.64248(13) 0.0267(5) Uani 1 1 d .
H30A H 0.6710 0.6038 0.6716 0.032 Uiso 1 1 calc R
C31 C 0.44470(19) 0.63814(17) 0.82690(12) 0.0193(4) Uani 1 1 d .
C32 C 0.4812(2) 0.57908(17) 0.88858(12) 0.0210(4) Uani 1 1 d .
H32A H 0.4140 0.5206 0.9012 0.025 Uiso 1 1 calc R
C33 C 0.6105(2) 0.60160(18) 0.93216(12) 0.0240(4) Uani 1 1 d .
H33A H 0.6297 0.5594 0.9738 0.029 Uiso 1 1 calc R
C34 C 0.7115(2) 0.68516(19) 0.91527(13) 0.0257(4) Uani 1 1 d .
H34A H 0.8001 0.7012 0.9452 0.031 Uiso 1 1 calc R
C35 C 0.6810(2) 0.74482(19) 0.85405(13) 0.0267(5) Uani 1 1 d .
H35A H 0.7489 0.8017 0.8409 0.032 Uiso 1 1 calc R
C36 C 0.5508(2) 0.72170(18) 0.81169(13) 0.0249(4) Uani 1 1 d .
H36A H 0.5326 0.7646 0.7703 0.030 Uiso 1 1 calc R
C41 C 0.26367(19) 0.72683(17) 0.84011(12) 0.0198(4) Uani 1 1 d .
C42 C 0.3578(2) 0.84457(18) 0.87905(12) 0.0233(4) Uani 1 1 d .
H42A H 0.4429 0.8625 0.8740 0.028 Uiso 1 1 calc R
C43 C 0.3329(2) 0.93586(18) 0.92446(13) 0.0284(5) Uani 1 1 d .
H43A H 0.4001 1.0142 0.9492 0.034 Uiso 1 1 calc R
C44 C 0.2104(2) 0.9134(2) 0.93409(14) 0.0307(5) Uani 1 1 d .
H44A H 0.1930 0.9754 0.9659 0.037 Uiso 1 1 calc R
C45 C 0.1138(2) 0.7986(2) 0.89623(14) 0.0310(5) Uani 1 1 d .
H45A H 0.0289 0.7816 0.9015 0.037 Uiso 1 1 calc R
C46 C 0.1409(2) 0.70872(18) 0.85072(13) 0.0244(4) Uani 1 1 d .
H46A H 0.0729 0.6309 0.8254 0.029 Uiso 1 1 calc R
C51 C 0.19238(19) 0.48560(17) 0.77814(13) 0.0206(4) Uani 1 1 d .
C52 C 0.1338(2) 0.39084(18) 0.70166(14) 0.0247(4) Uani 1 1 d .
H52A H 0.1473 0.4069 0.6491 0.030 Uiso 1 1 calc R
C53 C 0.0568(2) 0.27416(19) 0.69885(15) 0.0302(5) Uani 1 1 d .
H53A H 0.0203 0.2124 0.6454 0.036 Uiso 1 1 calc R
C54 C 0.0335(2) 0.24822(19) 0.77371(16) 0.0309(5) Uani 1 1 d .
H54A H -0.0186 0.1686 0.7723 0.037 Uiso 1 1 calc R
C55 C 0.0867(2) 0.33920(19) 0.85085(15) 0.0280(5) Uani 1 1 d .
H55A H 0.0704 0.3225 0.9027 0.034 Uiso 1 1 calc R
C56 C 0.1642(2) 0.45526(18) 0.85248(13) 0.0238(4) Uani 1 1 d .
H56A H 0.1995 0.5166 0.9061 0.029 Uiso 1 1 calc R
C61 C 0.26350(18) 0.63168(16) 0.68059(12) 0.0185(4) Uani 1 1 d .
C62 C 0.32712(19) 0.59965(16) 0.62314(12) 0.0200(4) Uani 1 1 d .
H62A H 0.3991 0.5786 0.6450 0.024 Uiso 1 1 calc R
C63 C 0.2893(2) 0.59736(17) 0.53508(13) 0.0214(4) Uani 1 1 d .
H63A H 0.3359 0.5758 0.4985 0.026 Uiso 1 1 calc R
C64 C 0.1841(2) 0.62629(17) 0.50070(12) 0.0233(4) Uani 1 1 d .
H64A H 0.1571 0.6235 0.4405 0.028 Uiso 1 1 calc R
C65 C 0.1191(2) 0.65928(18) 0.55530(13) 0.0247(4) Uani 1 1 d .
H65A H 0.0466 0.6794 0.5327 0.030 Uiso 1 1 calc R
C66 C 0.15952(19) 0.66314(18) 0.64339(12) 0.0222(4) Uani 1 1 d .
H66A H 0.1147 0.6882 0.6800 0.027 Uiso 1 1 calc R
O1S O 0.9832(18) 0.9863(16) 0.8524(12) 0.172(7) Uiso 0.25 1 d PD
C1S C 0.998(2) 1.0435(19) 0.9496(13) 0.124(7) Uiso 0.25 1 d PD

loop_
_atom_site_aniso_label
_atom_site_aniso_U_11
_atom_site_aniso_U_22
_atom_site_aniso_U_33
_atom_site_aniso_U_23
_atom_site_aniso_U_13
_atom_site_aniso_U_12
Ru1 0.01690(9) 0.01261(8) 0.01513(8) 0.00391(6) 0.00445(6) 0.00551(6)
B1 0.0183(11) 0.0188(10) 0.0178(10) 0.0054(9) 0.0049(9) 0.0047(9)
C1 0.0215(10) 0.0165(9) 0.0210(9) 0.0084(8) 0.0094(8) 0.0066(8)
C2 0.0213(10) 0.0152(9) 0.0222(9) 0.0091(8) 0.0079(8) 0.0073(8)
C3 0.0217(10) 0.0179(9) 0.0223(10) 0.0108(8) 0.0072(8) 0.0077(8)
C4 0.0258(11) 0.0186(9) 0.0172(9) 0.0092(8) 0.0057(8) 0.0075(8)
C5 0.0273(11) 0.0164(9) 0.0196(9) 0.0084(8) 0.0101(8) 0.0100(8)
C6 0.0208(11) 0.0257(10) 0.0320(11) 0.0088(9) 0.0091(9) 0.0067(9)
C7 0.0299(11) 0.0173(9) 0.0256(10) 0.0044(8) 0.0087(9) 0.0104(9)
C8 0.0244(11) 0.0309(11) 0.0377(12) 0.0144(10) 0.0084(10) 0.0133(9)
C9 0.0366(13) 0.0249(11) 0.0208(10) 0.0060(9) 0.0016(9) 0.0070(10)
C10 0.0405(13) 0.0285(11) 0.0297(11) 0.0087(9) 0.0186(10) 0.0177(10)
C11 0.0202(10) 0.0149(9) 0.0175(9) 0.0066(7) 0.0055(8) 0.0060(8)
C12 0.0256(11) 0.0171(9) 0.0184(9) 0.0070(8) 0.0088(8) 0.0083(8)
C13 0.0222(10) 0.0220(10) 0.0257(10) 0.0132(8) 0.0112(8) 0.0106(8)
C14 0.0212(10) 0.0179(9) 0.0235(10) 0.0110(8) 0.0042(8) 0.0052(8)
C15 0.0261(11) 0.0123(8) 0.0175(9) 0.0047(7) 0.0042(8) 0.0058(8)
C16 0.0237(10) 0.0157(9) 0.0192(9) 0.0079(8) 0.0070(8) 0.0097(8)
C17 0.0226(11) 0.0251(11) 0.0365(12) 0.0116(10) 0.0003(9) 0.0031(9)
C21 0.0183(10) 0.0177(9) 0.0180(9) 0.0040(8) 0.0039(8) 0.0052(8)
C22 0.0203(10) 0.0197(9) 0.0172(9) 0.0022(8) 0.0044(8) 0.0084(8)
C23 0.0200(10) 0.0203(9) 0.0251(10) 0.0092(8) 0.0067(8) 0.0089(8)
C24 0.0334(12) 0.0315(11) 0.0248(10) 0.0126(9) 0.0154(9) 0.0205(10)
C25 0.0291(11) 0.0230(10) 0.0172(9) 0.0002(8) 0.0019(8) 0.0103(9)
C26 0.0206(10) 0.0192(9) 0.0200(9) 0.0015(8) 0.0031(8) 0.0039(8)
C27 0.0387(13) 0.0209(10) 0.0251(11) 0.0029(9) 0.0028(10) 0.0089(10)
C28 0.0183(10) 0.0241(10) 0.0213(10) 0.0024(8) 0.0023(8) 0.0067(8)
C29 0.0319(12) 0.0313(11) 0.0195(10) 0.0053(9) 0.0029(9) 0.0174(10)
C30 0.0331(12) 0.0303(11) 0.0265(11) 0.0135(9) 0.0137(9) 0.0185(10)
C31 0.0213(10) 0.0178(9) 0.0163(9) 0.0013(7) 0.0051(8) 0.0069(8)
C32 0.0259(11) 0.0189(9) 0.0194(9) 0.0053(8) 0.0094(8) 0.0087(8)
C33 0.0325(12) 0.0260(10) 0.0165(9) 0.0052(8) 0.0065(9) 0.0163(9)
C34 0.0203(11) 0.0315(11) 0.0215(10) 0.0013(9) 0.0026(8) 0.0112(9)
C35 0.0204(11) 0.0294(11) 0.0248(10) 0.0066(9) 0.0062(9) 0.0039(9)
C36 0.0253(11) 0.0259(10) 0.0224(10) 0.0109(9) 0.0056(9) 0.0080(9)
C41 0.0226(10) 0.0210(9) 0.0143(9) 0.0071(8) 0.0034(8) 0.0073(8)
C42 0.0244(11) 0.0224(10) 0.0196(9) 0.0065(8) 0.0047(8) 0.0060(8)
C43 0.0371(13) 0.0195(10) 0.0229(10) 0.0056(8) 0.0045(9) 0.0076(9)
C44 0.0417(14) 0.0279(11) 0.0248(11) 0.0040(9) 0.0095(10) 0.0187(10)
C45 0.0296(12) 0.0383(12) 0.0270(11) 0.0070(10) 0.0092(10) 0.0161(10)
C46 0.0232(11) 0.0244(10) 0.0215(10) 0.0041(8) 0.0041(8) 0.0074(9)
C51 0.0174(10) 0.0196(9) 0.0236(10) 0.0061(8) 0.0044(8) 0.0070(8)
C52 0.0214(11) 0.0228(10) 0.0276(10) 0.0044(9) 0.0094(9) 0.0058(8)
C53 0.0241(11) 0.0216(10) 0.0366(12) -0.0013(9) 0.0093(10) 0.0033(9)
C54 0.0219(11) 0.0195(10) 0.0513(14) 0.0120(10) 0.0139(10) 0.0051(9)
C55 0.0226(11) 0.0303(11) 0.0364(12) 0.0179(10) 0.0124(9) 0.0104(9)
C56 0.0205(10) 0.0240(10) 0.0235(10) 0.0066(8) 0.0038(8) 0.0068(8)
C61 0.0182(10) 0.0134(8) 0.0177(9) 0.0024(7) 0.0034(8) 0.0012(7)
C62 0.0211(10) 0.0153(9) 0.0233(10) 0.0064(8) 0.0065(8) 0.0064(8)
C63 0.0257(11) 0.0178(9) 0.0214(10) 0.0040(8) 0.0100(8) 0.0083(8)
C64 0.0262(11) 0.0223(10) 0.0168(9) 0.0057(8) 0.0054(8) 0.0047(8)
C65 0.0221(11) 0.0280(10) 0.0240(10) 0.0081(9) 0.0056(9) 0.0104(9)
C66 0.0213(10) 0.0251(10) 0.0200(9) 0.0056(8) 0.0069(8) 0.0086(8)

loop_
_atom_type_symbol
_atom_type_description
_atom_type_scat_dispersion_real
_atom_type_scat_dispersion_imag
_atom_type_scat_source
C C 0.0033 0.0016 'International Tables Vol C Tables 4.2.6.8 and 6.1.1.4'
H H 0.0000 0.0000 'International Tables Vol C Tables 4.2.6.8 and 6.1.1.4'
B B 0.0013 0.0007 'International Tables Vol C Tables 4.2.6.8 and 6.1.1.4'
O O 0.0106 0.0060 'International Tables Vol C Tables 4.2.6.8 and 6.1.1.4'
Ru Ru -1.2594 0.8363 'International Tables Vol C Tables 4.2.6.8 and 6.1.1.4'

loop_
_geom_angle_atom_site_label_1
_geom_angle_atom_site_label_2
_geom_angle_atom_site_label_3
_geom_angle
C5 Ru1 C2 64.17(7)
C5 Ru1 C4 38.21(7)
C2 Ru1 C4 64.13(7)
C5 Ru1 C1 38.36(7)
C2 Ru1 C1 38.33(7)
C4 Ru1 C1 64.10(7)
C5 Ru1 C3 63.87(7)
C2 Ru1 C3 38.18(7)
C4 Ru1 C3 38.19(7)
C1 Ru1 C3 63.90(7)
C5 Ru1 C16 107.26(7)
C2 Ru1 C16 147.21(7)
C4 Ru1 C16 129.98(7)
C1 Ru1 C16 114.75(7)
C3 Ru1 C16 168.12(7)
C5 Ru1 C13 165.53(7)
C2 Ru1 C13 117.53(7)
C4 Ru1 C13 128.00(7)
C1 Ru1 C13 150.96(7)
C3 Ru1 C13 107.85(7)
C16 Ru1 C13 78.99(7)
C5 Ru1 C15 110.18(7)
C2 Ru1 C15 172.68(7)
C4 Ru1 C15 108.56(7)
C1 Ru1 C15 139.62(7)
C3 Ru1 C15 135.96(7)
C16 Ru1 C15 37.16(7)
C13 Ru1 C15 66.65(7)
C5 Ru1 C12 157.38(8)
C2 Ru1 C12 108.32(7)
C4 Ru1 C12 160.37(7)
C1 Ru1 C12 122.34(7)
C3 Ru1 C12 124.64(7)
C16 Ru1 C12 66.67(7)
C13 Ru1 C12 37.06(7)
C15 Ru1 C12 78.67(7)
C5 Ru1 C14 132.54(7)
C2 Ru1 C14 143.04(7)
C4 Ru1 C14 107.35(7)
C1 Ru1 C14 170.69(7)
C3 Ru1 C14 112.14(7)
C16 Ru1 C14 67.22(7)
C13 Ru1 C14 37.12(7)
C15 Ru1 C14 37.17(7)
C12 Ru1 C14 66.96(7)
C5 Ru1 C11 125.94(7)
C2 Ru1 C11 119.83(7)
C4 Ru1 C11 162.73(7)
C1 Ru1 C11 107.66(7)
C3 Ru1 C11 154.22(7)
C16 Ru1 C11 37.27(7)
C13 Ru1 C11 66.88(7)
C15 Ru1 C11 67.02(7)
C12 Ru1 C11 36.90(7)
C14 Ru1 C11 79.51(7)
C61 B1 C31 112.68(16)
C61 B1 C41 108.53(16)
C31 B1 C41 108.40(15)
C61 B1 C51 106.84(15)
C31 B1 C51 109.44(16)
C41 B1 C51 110.96(16)
C2 C1 C5 107.65(17)
C2 C1 C6 126.54(17)
C5 C1 C6 125.56(17)
C2 C1 Ru1 70.61(10)
C5 C1 Ru1 70.46(10)
C6 C1 Ru1 128.84(13)
C3 C2 C1 107.95(17)
C3 C2 C7 125.44(18)
C1 C2 C7 126.51(18)
C3 C2 Ru1 71.17(10)
C1 C2 Ru1 71.06(10)
C7 C2 Ru1 126.12(13)
C2 C3 C4 108.31(17)
C2 C3 C8 125.83(18)
C4 C3 C8 125.68(18)
C2 C3 Ru1 70.66(11)
C4 C3 Ru1 70.80(11)
C8 C3 Ru1 128.03(13)
C5 C4 C3 107.76(17)
C5 C4 C9 125.95(18)
C3 C4 C9 126.21(19)
C5 C4 Ru1 70.61(10)
C3 C4 Ru1 71.01(10)
C9 C4 Ru1 126.33(13)
C4 C5 C1 108.33(17)
C4 C5 C10 126.08(18)
C1 C5 C10 125.49(19)
C4 C5 Ru1 71.18(10)
C1 C5 Ru1 71.18(10)
C10 C5 Ru1 126.30(13)
C12 C11 C16 117.94(17)
C12 C11 C21 123.84(17)
C16 C11 C21 118.08(17)
C12 C11 Ru1 70.57(11)
C16 C11 Ru1 69.63(10)
C21 C11 Ru1 134.93(13)
C13 C12 C11 120.81(17)
C13 C12 Ru1 70.77(11)
C11 C12 Ru1 72.53(10)
C12 C13 C14 121.43(18)
C12 C13 Ru1 72.17(11)
C14 C13 Ru1 72.78(11)
C13 C14 C15 117.77(18)
C13 C14 C17 121.17(19)
C15 C14 C17 121.06(18)
C13 C14 Ru1 70.10(11)
C15 C14 Ru1 70.34(11)
C17 C14 Ru1 131.01(14)
C16 C15 C14 121.00(17)
C16 C15 Ru1 71.08(10)
C14 C15 Ru1 72.49(11)
C15 C16 C11 120.99(18)
C15 C16 Ru1 71.76(11)
C11 C16 Ru1 73.10(10)
C11 C21 C26 117.30(16)
C11 C21 C22 109.41(15)
C26 C21 C22 101.73(15)
C23 C22 C28 96.89(15)
C23 C22 C21 108.63(15)
C28 C22 C21 104.44(15)
C30 C23 C24 59.76(13)
C30 C23 C22 108.45(17)
C24 C23 C22 103.94(16)
C30 C24 C23 59.84(13)
C30 C24 C25 108.57(18)
C23 C24 C25 104.48(16)
C26 C25 C24 108.87(17)
C26 C25 C28 103.43(16)
C24 C25 C28 96.49(16)
C27 C26 C25 126.14(19)
C27 C26 C21 127.59(19)
C25 C26 C21 106.21(16)
C29 C28 C22 105.02(16)
C29 C28 C25 105.33(16)
C22 C28 C25 94.42(15)
C30 C29 C28 97.28(16)
C29 C30 C24 107.25(18)
C29 C30 C23 106.94(17)
C24 C30 C23 60.41(13)
C32 C31 C36 114.12(18)
C32 C31 B1 123.58(17)
C36 C31 B1 122.12(17)
C33 C32 C31 123.33(18)
C34 C33 C32 120.39(19)
C35 C34 C33 118.7(2)
C34 C35 C36 120.02(19)
C35 C36 C31 123.46(19)
C46 C41 C42 114.42(18)
C46 C41 B1 122.85(17)
C42 C41 B1 122.63(17)
C43 C42 C41 123.3(2)
C42 C43 C44 120.2(2)
C45 C44 C43 118.6(2)
C46 C45 C44 120.1(2)
C45 C46 C41 123.3(2)
C52 C51 C56 114.86(18)
C52 C51 B1 122.38(17)
C56 C51 B1 122.69(17)
C53 C52 C51 123.16(19)
C54 C53 C52 119.9(2)
C53 C54 C55 119.35(19)
C54 C55 C56 119.9(2)
C55 C56 C51 122.78(19)
C62 C61 C66 115.03(17)
C62 C61 B1 124.74(17)
C66 C61 B1 119.91(17)
C63 C62 C61 122.71(19)
C64 C63 C62 120.28(18)
C65 C64 C63 118.89(18)
C64 C65 C66 120.12(19)
C65 C66 C61 122.94(18)

loop_
_geom_bond_atom_site_label_1
_geom_bond_atom_site_label_2
_geom_bond_distance
Ru1 C5 2.1736(18)
Ru1 C2 2.1771(18)
Ru1 C4 2.1811(18)
Ru1 C1 2.1831(18)
Ru1 C3 2.1838(19)
Ru1 C16 2.1994(18)
Ru1 C13 2.2013(19)
Ru1 C15 2.2081(18)
Ru1 C12 2.2195(18)
Ru1 C14 2.2361(19)
Ru1 C11 2.2449(18)
B1 C61 1.644(3)
B1 C31 1.644(3)
B1 C41 1.648(3)
B1 C51 1.653(3)
C1 C2 1.431(3)
C1 C5 1.432(3)
C1 C6 1.491(3)
C2 C3 1.426(3)
C2 C7 1.495(3)
C3 C4 1.428(3)
C3 C8 1.496(3)
C4 C5 1.425(3)
C4 C9 1.493(3)
C5 C10 1.501(3)
C11 C12 1.413(3)
C11 C16 1.421(3)
C11 C21 1.515(3)
C12 C13 1.405(3)
C13 C14 1.413(3)
C14 C15 1.417(3)
C14 C17 1.500(3)
C15 C16 1.404(3)
C21 C26 1.530(3)
C21 C22 1.551(3)
C22 C23 1.521(3)
C22 C28 1.542(3)
C23 C30 1.510(3)
C23 C24 1.519(3)
C24 C30 1.509(3)
C24 C25 1.523(3)
C25 C26 1.501(3)
C25 C28 1.546(3)
C26 C27 1.318(3)
C28 C29 1.525(3)
C29 C30 1.505(3)
C31 C32 1.400(3)
C31 C36 1.407(3)
C32 C33 1.388(3)
C33 C34 1.383(3)
C34 C35 1.381(3)
C35 C36 1.390(3)
C41 C46 1.402(3)
C41 C42 1.403(3)
C42 C43 1.383(3)
C43 C44 1.387(3)
C44 C45 1.386(3)
C45 C46 1.386(3)
C51 C52 1.398(3)
C51 C56 1.407(3)
C52 C53 1.391(3)
C53 C54 1.379(3)
C54 C55 1.383(3)
C55 C56 1.392(3)
C61 C62 1.398(3)
C61 C66 1.403(3)
C62 C63 1.395(3)
C63 C64 1.383(3)
C64 C65 1.381(3)
C65 C66 1.392(3)
O1S C1S 1.570(16)
